data_4025269
loop_
_publ_author_name
'Punit P. Seth'
'Guillermo Vasquez'
'Charles A. Allerson'
'Andres Berdeja'
'Hans Gaus'
'Garth A. Kinberger'
'Thazha P. Prakash'
'Michael T. Migawa'
'Balkrishen Bhat'
'Eric E. Swayze'

_publ_section_title
;
 Synthesis and Biophysical Evaluation of 2',4'-Constrained
 2'O-Methoxyethyl and 2',4'-Constrained 2'O-Ethyl Nucleic Acid Analogues
;
_journal_name_full 'Journal of Organic Chemistry'
_journal_page_first 1569
_journal_page_last 1581
_journal_paper_doi 10.1021/jo902560f
_journal_volume 75
_journal_year 2010
_chemical_formula_sum 'C11 H14 N2 O6'
_chemical_formula_weight 270.24
_chemical_name_systematic
; 
 ? 
;
_space_group_IT_number 19
_symmetry_cell_setting orthorhombic
_symmetry_space_group_name_Hall 'P 2ac 2ab'
_symmetry_space_group_name_H-M 'P 21 21 21'
_atom_sites_solution_hydrogens geom
_atom_sites_solution_primary direct
_atom_sites_solution_secondary difmap
_audit_creation_method SHELXL-97
_cell_angle_alpha 90.00
_cell_angle_beta 90.00
_cell_angle_gamma 90.00
_cell_formula_units_Z 4
_cell_length_a 6.3433(8)
_cell_length_b 12.8094(16)
_cell_length_c 14.2708(18)
_cell_measurement_reflns_used 2416
_cell_measurement_temperature 100(2)
_cell_measurement_theta_max 27.42
_cell_measurement_theta_min 2.85
_cell_volume 1159.6(3)
_computing_cell_refinement 'Bruker SMART'
_computing_data_collection 'Bruker SMART'
_computing_data_reduction 'Bruker SAINT'
_computing_molecular_graphics 'Bruker SHELXTL'
_computing_publication_material 'Bruker SHELXTL'
_computing_structure_refinement 'SHELXL-97 (Sheldrick, 1997)'
_computing_structure_solution 'SHELXS-97 (Sheldrick, 1990)'
_diffrn_ambient_temperature 100(2)
_diffrn_measured_fraction_theta_full 0.956
_diffrn_measured_fraction_theta_max 0.956
_diffrn_measurement_device_type 'CCD area detector'
_diffrn_measurement_method 'phi and omega scans'
_diffrn_radiation_monochromator graphite
_diffrn_radiation_source 'fine-focus sealed tube'
_diffrn_radiation_type MoK\a
_diffrn_radiation_wavelength 0.71073
_diffrn_reflns_av_R_equivalents 0.0296
_diffrn_reflns_av_sigmaI/netI 0.0519
_diffrn_reflns_limit_h_max 5
_diffrn_reflns_limit_h_min -8
_diffrn_reflns_limit_k_max 15
_diffrn_reflns_limit_k_min -16
_diffrn_reflns_limit_l_max 18
_diffrn_reflns_limit_l_min -12
_diffrn_reflns_number 4352
_diffrn_reflns_theta_full 27.51
_diffrn_reflns_theta_max 27.51
_diffrn_reflns_theta_min 2.14
_exptl_absorpt_coefficient_mu 0.127
_exptl_absorpt_correction_T_max 0.9874
_exptl_absorpt_correction_T_min 0.9750
_exptl_absorpt_correction_type empirical
_exptl_absorpt_process_details sadabs
_exptl_crystal_colour cololess
_exptl_crystal_density_diffrn 1.548
_exptl_crystal_density_meas 0
_exptl_crystal_density_method 'not measured'
_exptl_crystal_description blade
_exptl_crystal_F_000 568
_exptl_crystal_size_max 0.20
_exptl_crystal_size_mid 0.20
_exptl_crystal_size_min 0.10
_refine_diff_density_max 0.285
_refine_diff_density_min -0.199
_refine_diff_density_rms 0.055
_refine_ls_abs_structure_details 'Flack H D (1983), Acta Cryst. A39, 876-881'
_refine_ls_abs_structure_Flack -0.4(13)
_refine_ls_extinction_method none
_refine_ls_goodness_of_fit_ref 1.015
_refine_ls_hydrogen_treatment mixed
_refine_ls_matrix_type full
_refine_ls_number_parameters 172
_refine_ls_number_reflns 2480
_refine_ls_number_restraints 0
_refine_ls_restrained_S_all 1.015
_refine_ls_R_factor_all 0.0503
_refine_ls_R_factor_gt 0.0425
_refine_ls_shift/su_max 0.006
_refine_ls_shift/su_mean 0.001
_refine_ls_structure_factor_coef Fsqd
_refine_ls_weighting_details 'calc w=1/[\s^2^(Fo^2^)+(0.0600P)^2^+0.2000P] where P=(Fo^2^+2Fc^2^)/3'
_refine_ls_weighting_scheme calc
_refine_ls_wR_factor_gt 0.1030
_refine_ls_wR_factor_ref 0.1078
_reflns_number_gt 2187
_reflns_number_total 2480
_reflns_threshold_expression >2sigma(I)
_cod_data_source_file jo902560f_si_001.cif
_cod_data_source_block isis1
_cod_depositor_comments
;
The following automatic conversions were performed:

'_symmetry_cell_setting' value 'Orthorhombic' changed to
'orthorhombic' according to the built-in table from CIF Core
dictionary named 'cif_core.dic' version 2.4.1 from 2010-06-29.

Automatic conversion script
Id: cif_fix_values 1646 2011-03-28 12:23:43Z adriana 
;
_cod_database_code 4025269

loop_
_symmetry_equiv_pos_as_xyz
'x, y, z'
'-x+1/2, -y, z+1/2'
'-x, y+1/2, -z+1/2'
'x+1/2, -y+1/2, -z'

loop_
_atom_site_label
_atom_site_type_symbol
_atom_site_fract_x
_atom_site_fract_y
_atom_site_fract_z
_atom_site_U_iso_or_equiv
_atom_site_adp_type
_atom_site_occupancy
_atom_site_symmetry_multiplicity
_atom_site_calc_flag
_atom_site_refinement_flags
_atom_site_disorder_assembly
_atom_site_disorder_group
O1 O 0.8911(2) 0.25263(11) 0.55756(11) 0.0177(4) Uani 1 1 d . . .
O2 O 0.4636(3) -0.02206(13) 0.49860(11) 0.0204(4) Uani 1 1 d . . .
O3 O 1.3220(3) 0.06297(12) 0.68946(10) 0.0169(4) Uani 1 1 d . . .
O4 O 1.3440(2) 0.27200(11) 0.74542(11) 0.0178(4) Uani 1 1 d . . .
O5 O 1.1321(3) 0.19178(12) 0.89923(10) 0.0165(3) Uani 1 1 d . . .
H5A H 1.1012 0.1489 0.9416 0.025 Uiso 1 1 calc R . .
O6 O 1.6587(3) -0.01730(13) 0.81639(12) 0.0244(4) Uani 1 1 d . . .
H6A H 1.6655 -0.0793 0.7974 0.037 Uiso 1 1 calc R . .
N1 N 0.6837(3) 0.11200(14) 0.52861(13) 0.0151(4) Uani 1 1 d . . .
H1A H 0.5936 0.1533 0.4999 0.018 Uiso 1 1 calc R . .
N2 N 0.9959(3) 0.09289(14) 0.61138(12) 0.0149(4) Uani 1 1 d . . .
C1 C 0.8596(4) 0.15810(17) 0.56484(15) 0.0150(5) Uani 1 1 d . . .
C2 C 0.6318(4) 0.00685(17) 0.53219(15) 0.0153(4) Uani 1 1 d . . .
C3 C 0.7881(4) -0.05725(17) 0.57716(15) 0.0181(5) Uani 1 1 d . . .
H3A H 0.7691 -0.1307 0.5806 0.022 Uiso 1 1 calc R . .
C4 C 0.9603(4) -0.01312(17) 0.61407(15) 0.0167(5) Uani 1 1 d . . .
H4A H 1.0621 -0.0567 0.6433 0.020 Uiso 1 1 calc R . .
C5 C 1.1909(4) 0.14156(17) 0.64952(15) 0.0150(5) Uani 1 1 d . . .
H5B H 1.2684 0.1788 0.5985 0.018 Uiso 1 1 calc R . .
C6 C 1.1500(4) 0.21592(16) 0.73120(15) 0.0156(5) Uani 1 1 d . . .
H6B H 1.0218 0.2607 0.7244 0.019 Uiso 1 1 calc R . .
C7 C 1.1436(3) 0.13956(17) 0.81257(14) 0.0139(4) Uani 1 1 d . . .
H7A H 1.0294 0.0863 0.8052 0.017 Uiso 1 1 calc R . .
C8 C 1.4978(4) 0.19460(17) 0.77922(16) 0.0174(5) Uani 1 1 d . . .
H8A H 1.6071 0.1835 0.7297 0.021 Uiso 1 1 calc R . .
C9 C 1.3606(4) 0.09616(17) 0.78654(14) 0.0144(4) Uani 1 1 d . . .
C10 C 1.4470(4) 0.00638(18) 0.84232(16) 0.0189(5) Uani 1 1 d . . .
H10A H 1.4422 0.0240 0.9098 0.023 Uiso 1 1 calc R . .
H10B H 1.3576 -0.0559 0.8322 0.023 Uiso 1 1 calc R . .
C11 C 1.6041(4) 0.23345(18) 0.86688(17) 0.0208(5) Uani 1 1 d . . .
H11A H 1.6889 0.2952 0.8520 0.031 Uiso 1 1 calc R . .
H11B H 1.6957 0.1786 0.8921 0.031 Uiso 1 1 calc R . .
H11C H 1.4970 0.2518 0.9135 0.031 Uiso 1 1 calc R . .

loop_
_atom_site_aniso_label
_atom_site_aniso_U_11
_atom_site_aniso_U_22
_atom_site_aniso_U_33
_atom_site_aniso_U_23
_atom_site_aniso_U_13
_atom_site_aniso_U_12
O1 0.0192(8) 0.0142(8) 0.0197(8) 0.0027(6) -0.0012(7) -0.0020(7)
O2 0.0222(8) 0.0199(8) 0.0191(9) -0.0035(6) -0.0033(7) -0.0036(8)
O3 0.0190(8) 0.0180(8) 0.0138(8) -0.0021(6) -0.0015(7) 0.0034(7)
O4 0.0174(8) 0.0150(8) 0.0211(9) 0.0027(6) -0.0025(7) -0.0037(7)
O5 0.0205(8) 0.0159(7) 0.0132(7) -0.0005(6) 0.0029(7) -0.0011(7)
O6 0.0205(9) 0.0201(9) 0.0325(10) -0.0083(7) -0.0047(8) 0.0065(7)
N1 0.0166(9) 0.0135(9) 0.0153(9) 0.0017(7) -0.0012(8) 0.0014(8)
N2 0.0154(9) 0.0156(9) 0.0138(9) 0.0002(7) -0.0005(8) -0.0016(8)
C1 0.0166(11) 0.0175(11) 0.0109(10) 0.0009(8) 0.0019(9) 0.0014(9)
C2 0.0184(11) 0.0175(11) 0.0101(10) -0.0030(8) 0.0022(9) -0.0023(10)
C3 0.0245(12) 0.0136(11) 0.0162(12) -0.0011(8) 0.0013(9) 0.0000(10)
C4 0.0211(11) 0.0144(10) 0.0145(11) 0.0009(8) 0.0008(9) 0.0028(9)
C5 0.0149(10) 0.0161(11) 0.0140(11) 0.0031(8) -0.0017(9) -0.0005(9)
C6 0.0141(10) 0.0141(11) 0.0185(11) -0.0003(8) -0.0012(9) -0.0014(9)
C7 0.0144(10) 0.0130(10) 0.0143(10) -0.0016(8) 0.0000(9) -0.0013(9)
C8 0.0149(11) 0.0198(11) 0.0173(11) -0.0003(9) 0.0002(10) 0.0009(10)
C9 0.0150(10) 0.0179(10) 0.0104(10) -0.0023(8) 0.0001(9) -0.0016(10)
C10 0.0215(11) 0.0185(12) 0.0166(12) -0.0021(9) -0.0011(9) 0.0020(10)
C11 0.0170(11) 0.0202(12) 0.0254(13) -0.0040(10) -0.0025(10) -0.0015(10)

loop_
_atom_type_symbol
_atom_type_description
_atom_type_scat_dispersion_real
_atom_type_scat_dispersion_imag
_atom_type_scat_source
C C 0.0033 0.0016 'International Tables Vol C Tables 4.2.6.8 and 6.1.1.4'
H H 0.0000 0.0000 'International Tables Vol C Tables 4.2.6.8 and 6.1.1.4'
N N 0.0061 0.0033 'International Tables Vol C Tables 4.2.6.8 and 6.1.1.4'
O O 0.0106 0.0060 'International Tables Vol C Tables 4.2.6.8 and 6.1.1.4'

loop_
_geom_angle_atom_site_label_1
_geom_angle_atom_site_label_2
_geom_angle_atom_site_label_3
_geom_angle
_geom_angle_site_symmetry_1
_geom_angle_site_symmetry_3
_geom_angle_publ_flag
C5 O3 C9 105.67(16) . . ?
C6 O4 C8 106.07(15) . . ?
C1 N1 C2 126.9(2) . . ?
C1 N2 C4 120.7(2) . . ?
C1 N2 C5 116.44(18) . . ?
C4 N2 C5 122.63(19) . . ?
O1 C1 N1 121.8(2) . . ?
O1 C1 N2 122.4(2) . . ?
N1 C1 N2 115.78(19) . . ?
O2 C2 N1 119.0(2) . . ?
O2 C2 C3 127.0(2) . . ?
N1 C2 C3 114.0(2) . . ?
C4 C3 C2 119.8(2) . . ?
C3 C4 N2 122.7(2) . . ?
O3 C5 N2 109.59(18) . . ?
O3 C5 C6 103.57(17) . . ?
N2 C5 C6 113.50(18) . . ?
O4 C6 C7 103.67(17) . . ?
O4 C6 C5 105.85(17) . . ?
C7 C6 C5 100.74(16) . . ?
O5 C7 C6 111.53(17) . . ?
O5 C7 C9 115.61(18) . . ?
C6 C7 C9 91.40(17) . . ?
O4 C8 C11 110.27(18) . . ?
O4 C8 C9 101.52(17) . . ?
C11 C8 C9 117.96(19) . . ?
O3 C9 C10 109.81(18) . . ?
O3 C9 C7 100.59(17) . . ?
C10 C9 C7 118.54(19) . . ?
O3 C9 C8 105.54(17) . . ?
C10 C9 C8 117.24(19) . . ?
C7 C9 C8 103.18(17) . . ?
O6 C10 C9 111.7(2) . . ?

loop_
_geom_bond_atom_site_label_1
_geom_bond_atom_site_label_2
_geom_bond_distance
_geom_bond_site_symmetry_2
_geom_bond_publ_flag
O1 C1 1.232(3) . ?
O2 C2 1.227(3) . ?
O3 C5 1.424(3) . ?
O3 C9 1.470(2) . ?
O4 C6 1.439(3) . ?
O4 C8 1.472(3) . ?
O5 C7 1.408(2) . ?
O6 C10 1.426(3) . ?
N1 C1 1.364(3) . ?
N1 C2 1.388(3) . ?
N2 C1 1.373(3) . ?
N2 C4 1.377(3) . ?
N2 C5 1.488(3) . ?
C2 C3 1.438(3) . ?
C3 C4 1.338(3) . ?
C5 C6 1.528(3) . ?
C6 C7 1.519(3) . ?
C7 C9 1.530(3) . ?
C8 C11 1.506(3) . ?
C8 C9 1.536(3) . ?
C9 C10 1.502(3) . ?

loop_
_cod_related_entry_id
_cod_related_entry_database
_cod_related_entry_code
1 ChemSpider 30659154
